data_7000728
loop_
_publ_author_name
'L\"u, Jian'
'Gao, Shui-Ying'
'Lin, Jing-Xiang'
'Shi, Lin-Xi'
'Cao, Rong'
'Batten, Stuart R.'

_publ_section_title
;
 Systematic investigation on the coordination chemistry of a sulfonated
 monoazo dye: Ligand-dominated d- and f-block derivatives
;
_journal_issue 11
_journal_name_full 'Dalton Transactions'
_journal_page_first 1944
_journal_page_last 1953
_journal_paper_doi 10.1039/b814774d
_journal_year 2009
_chemical_formula_sum 'C24 H25 N6 Na O8 S2'
_chemical_formula_weight 612.61
_chemical_name_systematic
;
?
;
_space_group_IT_number 15
_symmetry_cell_setting monoclinic
_symmetry_space_group_name_Hall '-C 2yc'
_symmetry_space_group_name_H-M 'C 1 2/c 1'
_atom_sites_solution_hydrogens geom
_atom_sites_solution_primary direct
_atom_sites_solution_secondary difmap
_audit_creation_method SHELXL-97
_cell_angle_alpha 90.00
_cell_angle_beta 115.300(4)
_cell_angle_gamma 90.00
_cell_formula_units_Z 8
_cell_length_a 33.554(15)
_cell_length_b 11.965(4)
_cell_length_c 14.577(5)
_cell_measurement_reflns_used 5966
_cell_measurement_temperature 293(2)
_cell_measurement_theta_max 27.49
_cell_measurement_theta_min 3.34
_cell_volume 5291(3)
_computing_cell_refinement 'CrystalClear (Rigaku Corp., 2000)'
_computing_data_collection 'CrystalClear (Rigaku Corp., 2000)'
_computing_data_reduction 'CrystalClear (Rigaku Corp., 2000)'
_computing_molecular_graphics 'SHELXL-97 (Sheldrick, 1997)'
_computing_publication_material 'SHELXL-97 (Sheldrick, 1997)'
_computing_structure_refinement 'SHELXL-97 (Sheldrick, 1997)'
_computing_structure_solution 'SHELXS-97 (Sheldrick, 1990)'
_diffrn_ambient_temperature 293(2)
_diffrn_measured_fraction_theta_full 0.981
_diffrn_measured_fraction_theta_max 0.981
_diffrn_measurement_device_type
;
Mercury70 (2x2 bin mode)
;
_diffrn_measurement_method dtprofit.ref
_diffrn_radiation_monochromator graphite
_diffrn_radiation_source 'fine-focus sealed tube'
_diffrn_radiation_type MoK\a
_diffrn_radiation_wavelength 0.71073
_diffrn_reflns_av_R_equivalents 0.0308
_diffrn_reflns_av_sigmaI/netI 0.0295
_diffrn_reflns_limit_h_max 43
_diffrn_reflns_limit_h_min -40
_diffrn_reflns_limit_k_max 15
_diffrn_reflns_limit_k_min -14
_diffrn_reflns_limit_l_max 18
_diffrn_reflns_limit_l_min -18
_diffrn_reflns_number 19967
_diffrn_reflns_theta_full 27.49
_diffrn_reflns_theta_max 27.49
_diffrn_reflns_theta_min 3.34
_diffrn_standards_decay_% 0
_diffrn_standards_interval_count 0
_diffrn_standards_interval_time .
_diffrn_standards_number 0
_exptl_absorpt_coefficient_mu 0.280
_exptl_absorpt_correction_T_max 0.946
_exptl_absorpt_correction_T_min 0.935
_exptl_absorpt_correction_type multi-scan
_exptl_crystal_colour brown
_exptl_crystal_density_diffrn 1.538
_exptl_crystal_density_method 'not measured'
_exptl_crystal_description trunk
_exptl_crystal_F_000 2544
_exptl_crystal_size_max 0.4
_exptl_crystal_size_mid 0.2
_exptl_crystal_size_min 0.2
_refine_diff_density_max 0.675
_refine_diff_density_min -0.421
_refine_diff_density_rms 0.055
_refine_ls_extinction_method SHELXL
_refine_ls_goodness_of_fit_ref 1.076
_refine_ls_hydrogen_treatment mixed
_refine_ls_matrix_type full
_refine_ls_number_parameters 470
_refine_ls_number_reflns 5966
_refine_ls_number_restraints 0
_refine_ls_restrained_S_all 1.076
_refine_ls_R_factor_all 0.0524
_refine_ls_R_factor_gt 0.0446
_refine_ls_shift/su_max 0.002
_refine_ls_shift/su_mean 0.000
_refine_ls_structure_factor_coef Fsqd
_refine_ls_weighting_details 'calc w=1/[\s^2^(Fo^2^)+(0.1000P)^2^+0.0000P] where P=(Fo^2^+2Fc^2^)/3'
_refine_ls_weighting_scheme calc
_refine_ls_wR_factor_gt 0.1350
_refine_ls_wR_factor_ref 0.1428
_reflns_number_gt 5126
_reflns_number_total 5966
_reflns_threshold_expression >2sigma(I)
_cod_data_source_file B814774d.txt
_cod_data_source_block compd2
_cod_depositor_comments
;
The following automatic conversions were performed:
'_symmetry_cell_setting' value 'Monoclinic' changed to 'monoclinic'
according to '/home/saulius/struct/CIF-dictionaries/cif_core.dic'
dictionary named 'cif_core.dic' version 2.4.1 from 2010-06-29.

Automatic conversion script
Id: cif_fix_enum 1527 2010-12-29 10:47:43Z saulius 
;
_cod_original_sg_symbol_H-M C2/c
_cod_database_code 7000728

loop_
_symmetry_equiv_pos_as_xyz
'x, y, z'
'-x, y, -z+1/2'
'x+1/2, y+1/2, z'
'-x+1/2, y+1/2, -z+1/2'
'-x, -y, -z'
'x, -y, z-1/2'
'-x+1/2, -y+1/2, -z'
'x+1/2, -y+1/2, z-1/2'

loop_
_atom_site_label
_atom_site_type_symbol
_atom_site_fract_x
_atom_site_fract_y
_atom_site_fract_z
_atom_site_U_iso_or_equiv
_atom_site_adp_type
_atom_site_occupancy
_atom_site_symmetry_multiplicity
_atom_site_calc_flag
_atom_site_refinement_flags
_atom_site_disorder_assembly
_atom_site_disorder_group
S1 S 0.188446(13) 0.72746(3) 0.00094(3) 0.02509(14) Uani 1 1 d . . .
S2 S 0.683380(13) 0.28657(3) 0.53387(3) 0.02608(14) Uani 1 1 d . . .
O6 O 0.69433(4) 0.28569(10) 0.44805(11) 0.0347(3) Uani 1 1 d . . .
O3 O 0.19005(4) 0.84901(10) 0.00182(10) 0.0335(3) Uani 1 1 d . . .
O2 O 0.21454(4) 0.67952(11) 0.10030(10) 0.0366(3) Uani 1 1 d . . .
O1 O 0.19883(4) 0.68028(10) -0.07857(10) 0.0340(3) Uani 1 1 d . . .
C13 C 0.62704(5) 0.32351(13) 0.48588(13) 0.0251(3) Uani 1 1 d . . .
N6 N 0.49297(5) 0.40346(12) 0.36943(13) 0.0362(4) Uani 1 1 d . . .
O5 O 0.70778(4) 0.37165(10) 0.60840(10) 0.0351(3) Uani 1 1 d . . .
C22 C 0.35016(5) 0.58485(14) 0.24471(13) 0.0281(4) Uani 1 1 d . . .
O4 O 0.68698(4) 0.17646(10) 0.57842(12) 0.0440(4) Uani 1 1 d . . .
C2 C 0.10786(6) 0.75651(14) 0.00318(17) 0.0351(4) Uani 1 1 d . . .
C8 C -0.08244(6) 0.54536(15) -0.13500(15) 0.0347(4) Uani 1 1 d . . .
C18 C 0.59562(6) 0.24117(14) 0.46646(16) 0.0325(4) Uani 1 1 d . . .
C7 C -0.05352(5) 0.48025(13) -0.15795(14) 0.0280(3) Uani 1 1 d . . .
N1 N -0.18753(5) 0.39708(14) -0.27431(15) 0.0384(4) Uani 1 1 d . . .
C16 C 0.53929(5) 0.38144(14) 0.40822(14) 0.0309(4) Uani 1 1 d . . .
C11 C -0.11313(6) 0.35533(14) -0.25341(15) 0.0311(4) Uani 1 1 d . . .
N5 N 0.48356(5) 0.50416(13) 0.36129(14) 0.0376(4) Uani 1 1 d . . .
N4 N 0.30345(5) 0.61580(14) 0.20326(13) 0.0313(3) Uani 1 1 d . . .
N2 N -0.00874(5) 0.50683(12) -0.13028(12) 0.0320(3) Uani 1 1 d . . .
N3 N 0.00258(5) 0.60324(12) -0.09496(13) 0.0335(3) Uani 1 1 d . . .
C1 C 0.13308(5) 0.69038(13) -0.02946(13) 0.0260(3) Uani 1 1 d . . .
C15 C 0.57081(6) 0.46316(14) 0.42536(17) 0.0376(4) Uani 1 1 d . . .
C6 C 0.11601(6) 0.59257(15) -0.08231(16) 0.0372(4) Uani 1 1 d . . .
C24 C 0.40548(6) 0.44420(15) 0.30216(16) 0.0379(4) Uani 1 1 d . . .
C19 C 0.43746(6) 0.52642(14) 0.32229(15) 0.0323(4) Uani 1 1 d . . .
C10 C -0.14219(5) 0.42103(14) -0.23221(14) 0.0293(4) Uani 1 1 d . . .
C5 C 0.07332(6) 0.56163(15) -0.10338(16) 0.0373(4) Uani 1 1 d . . .
C12 C -0.06884(6) 0.38377(13) -0.21525(15) 0.0310(4) Uani 1 1 d . . .
C14 C 0.61489(6) 0.43495(14) 0.46419(16) 0.0359(4) Uani 1 1 d . . .
C17 C 0.55144(6) 0.27040(15) 0.42748(17) 0.0361(4) Uani 1 1 d . . .
C23 C 0.36163(6) 0.47393(15) 0.26314(17) 0.0370(4) Uani 1 1 d . . .
C4 C 0.04749(5) 0.62859(13) -0.07268(14) 0.0288(4) Uani 1 1 d . . .
C3 C 0.06471(6) 0.72644(14) -0.01950(17) 0.0375(5) Uani 1 1 d . . .
C20 C 0.42548(6) 0.63755(15) 0.30460(18) 0.0416(5) Uani 1 1 d . . .
C9 C -0.12617(6) 0.51555(15) -0.17044(16) 0.0355(4) Uani 1 1 d . . .
C21 C 0.38124(6) 0.66716(15) 0.26452(17) 0.0392(4) Uani 1 1 d . . .
Na2 Na 0.25390(2) 0.96306(6) 0.09801(6) 0.03406(19) Uani 1 1 d . . .
O1W O 0.74623(5) 0.45867(11) 0.44401(11) 0.0364(3) Uani 1 1 d . . .
O2W O 0.24350(8) 0.87622(17) 0.23034(14) 0.0604(5) Uani 1 1 d . . .
H11A H -0.1242(7) 0.2884(16) -0.2960(17) 0.033(5) Uiso 1 1 d . . .
H18A H 0.6042(7) 0.1655(18) 0.4799(17) 0.041(6) Uiso 1 1 d . . .
H12A H -0.0497(7) 0.3394(17) -0.2344(17) 0.041(5) Uiso 1 1 d . . .
H1C H 0.2949(7) 0.6222(17) 0.2556(19) 0.043(6) Uiso 1 1 d . . .
H3A H 0.0490(9) 0.7685(19) 0.006(2) 0.057(7) Uiso 1 1 d . . .
H17A H 0.5288(9) 0.216(2) 0.413(2) 0.064(8) Uiso 1 1 d . . .
H6A H 0.1320(8) 0.5464(18) -0.1101(19) 0.053(6) Uiso 1 1 d . . .
H14A H 0.6370(9) 0.492(2) 0.483(2) 0.063(7) Uiso 1 1 d . . .
H20A H 0.4456(8) 0.6975(18) 0.3189(19) 0.049(6) Uiso 1 1 d . . .
H9A H -0.1457(8) 0.5617(19) -0.1538(19) 0.055(7) Uiso 1 1 d . . .
H24A H 0.4135(7) 0.3697(18) 0.3164(17) 0.043(6) Uiso 1 1 d . . .
H8A H -0.0726(6) 0.6103(16) -0.0965(16) 0.031(5) Uiso 1 1 d . . .
H23A H 0.3397(8) 0.4221(19) 0.2501(19) 0.054(7) Uiso 1 1 d . . .
H15A H 0.5619(8) 0.5386(19) 0.409(2) 0.056(7) Uiso 1 1 d . . .
H1A H -0.1964(8) 0.399(2) -0.226(2) 0.055(7) Uiso 1 1 d . . .
H2A H 0.1204(7) 0.8233(18) 0.0437(18) 0.045(6) Uiso 1 1 d . . .
H21A H 0.3732(8) 0.7438(18) 0.247(2) 0.049(6) Uiso 1 1 d . . .
H1E H 0.7309(8) 0.399(2) 0.4371(17) 0.043(6) Uiso 1 1 d . . .
H5A H 0.0594(9) 0.496(2) -0.146(2) 0.063(7) Uiso 1 1 d . . .
H1G H -0.1940(8) 0.334(2) -0.311(2) 0.046(6) Uiso 1 1 d . . .
H1D H 0.7691(9) 0.433(2) 0.445(2) 0.055(7) Uiso 1 1 d . . .
H1I H 0.2673(9) 0.849(2) 0.261(2) 0.051(8) Uiso 1 1 d . . .
H1F H 0.2842(9) 0.563(2) 0.155(2) 0.073(8) Uiso 1 1 d . . .
H1X H 0.2998(8) 0.680(2) 0.172(2) 0.045(6) Uiso 1 1 d . . .
H1H H 0.2348(13) 0.807(3) 0.207(3) 0.098(12) Uiso 1 1 d . . .

loop_
_atom_site_aniso_label
_atom_site_aniso_U_11
_atom_site_aniso_U_22
_atom_site_aniso_U_33
_atom_site_aniso_U_23
_atom_site_aniso_U_13
_atom_site_aniso_U_12
S1 0.0164(2) 0.0277(2) 0.0310(3) -0.00026(15) 0.00998(18) 0.00022(14)
S2 0.0161(2) 0.0283(2) 0.0316(3) 0.00200(15) 0.00809(18) 0.00002(14)
O6 0.0264(6) 0.0422(7) 0.0383(8) -0.0083(5) 0.0164(6) -0.0048(5)
O3 0.0231(6) 0.0282(6) 0.0467(8) -0.0020(5) 0.0124(6) -0.0024(5)
O2 0.0238(6) 0.0456(7) 0.0367(8) 0.0070(6) 0.0094(6) 0.0036(5)
O1 0.0268(6) 0.0402(6) 0.0395(8) -0.0029(6) 0.0186(6) 0.0012(5)
C13 0.0176(7) 0.0308(8) 0.0263(9) 0.0000(6) 0.0088(6) 0.0011(6)
N6 0.0192(7) 0.0364(8) 0.0479(10) 0.0021(7) 0.0095(7) 0.0044(6)
O5 0.0235(6) 0.0465(7) 0.0324(7) -0.0073(6) 0.0090(5) -0.0054(5)
C22 0.0187(7) 0.0368(8) 0.0263(9) 0.0005(7) 0.0073(7) 0.0056(6)
O4 0.0255(6) 0.0379(7) 0.0636(10) 0.0197(7) 0.0143(7) 0.0049(6)
C2 0.0247(9) 0.0282(8) 0.0534(12) -0.0114(8) 0.0177(9) -0.0047(7)
C8 0.0273(9) 0.0367(9) 0.0393(11) -0.0088(8) 0.0134(8) -0.0046(7)
C18 0.0223(8) 0.0273(8) 0.0448(11) 0.0045(7) 0.0114(8) 0.0012(7)
C7 0.0213(8) 0.0322(8) 0.0294(9) 0.0006(7) 0.0097(7) -0.0027(6)
N1 0.0233(8) 0.0441(9) 0.0445(10) -0.0002(8) 0.0113(7) -0.0080(7)
C16 0.0179(8) 0.0353(8) 0.0357(10) 0.0014(7) 0.0079(7) 0.0036(7)
C11 0.0267(8) 0.0291(8) 0.0335(10) -0.0009(7) 0.0090(7) -0.0039(7)
N5 0.0198(7) 0.0383(8) 0.0494(10) 0.0017(7) 0.0097(7) 0.0036(6)
N4 0.0211(7) 0.0395(8) 0.0307(9) 0.0011(7) 0.0087(6) 0.0069(6)
N2 0.0232(7) 0.0353(7) 0.0364(9) -0.0014(6) 0.0116(7) -0.0039(6)
N3 0.0219(7) 0.0340(7) 0.0439(10) -0.0038(7) 0.0134(7) -0.0048(6)
C1 0.0195(7) 0.0288(7) 0.0298(9) 0.0015(6) 0.0108(7) 0.0005(6)
C15 0.0256(9) 0.0274(8) 0.0541(13) 0.0023(8) 0.0116(9) 0.0042(7)
C6 0.0310(9) 0.0382(9) 0.0491(12) -0.0147(8) 0.0234(9) -0.0062(7)
C24 0.0251(9) 0.0312(8) 0.0514(13) 0.0026(8) 0.0106(9) 0.0042(7)
C19 0.0215(8) 0.0349(8) 0.0368(10) 0.0013(7) 0.0090(7) 0.0036(7)
C10 0.0230(8) 0.0320(8) 0.0300(9) 0.0052(7) 0.0086(7) -0.0029(6)
C5 0.0302(9) 0.0391(9) 0.0467(12) -0.0164(9) 0.0203(9) -0.0100(8)
C12 0.0255(8) 0.0287(8) 0.0386(10) 0.0003(7) 0.0135(8) 0.0013(7)
C14 0.0216(8) 0.0288(8) 0.0532(12) 0.0008(8) 0.0120(8) -0.0028(7)
C17 0.0208(8) 0.0331(9) 0.0493(13) 0.0020(8) 0.0100(8) -0.0043(7)
C23 0.0227(8) 0.0350(9) 0.0478(12) 0.0031(8) 0.0098(8) -0.0008(7)
C4 0.0214(7) 0.0319(8) 0.0333(10) -0.0001(7) 0.0119(7) -0.0015(6)
C3 0.0251(9) 0.0337(9) 0.0585(14) -0.0101(8) 0.0223(10) -0.0004(7)
C20 0.0242(9) 0.0330(9) 0.0582(14) -0.0009(9) 0.0088(9) -0.0022(7)
C9 0.0247(8) 0.0395(9) 0.0440(11) -0.0072(8) 0.0163(8) -0.0009(7)
C21 0.0274(9) 0.0298(8) 0.0532(13) 0.0016(8) 0.0103(9) 0.0066(7)
Na2 0.0310(4) 0.0352(4) 0.0345(4) -0.0003(3) 0.0126(3) 0.0000(3)
O1W 0.0355(7) 0.0357(7) 0.0431(8) -0.0010(6) 0.0217(7) -0.0012(6)
O2W 0.0730(13) 0.0651(12) 0.0347(10) 0.0015(8) 0.0149(9) -0.0067(11)

loop_
_atom_type_symbol
_atom_type_description
_atom_type_scat_dispersion_real
_atom_type_scat_dispersion_imag
_atom_type_scat_source
C C 0.0033 0.0016 'International Tables Vol C Tables 4.2.6.8 and 6.1.1.4'
H H 0.0000 0.0000 'International Tables Vol C Tables 4.2.6.8 and 6.1.1.4'
N N 0.0061 0.0033 'International Tables Vol C Tables 4.2.6.8 and 6.1.1.4'
O O 0.0106 0.0060 'International Tables Vol C Tables 4.2.6.8 and 6.1.1.4'
S S 0.1246 0.1234 'International Tables Vol C Tables 4.2.6.8 and 6.1.1.4'
Na Na 0.0362 0.0249 'International Tables Vol C Tables 4.2.6.8 and 6.1.1.4'

loop_
_geom_angle_atom_site_label_1
_geom_angle_atom_site_label_2
_geom_angle_atom_site_label_3
_geom_angle
_geom_angle_site_symmetry_1
_geom_angle_site_symmetry_3
_geom_angle_publ_flag
O2 S1 O3 112.43(8) . . ?
O2 S1 O1 113.11(8) . . ?
O3 S1 O1 111.91(7) . . ?
O2 S1 C1 105.74(8) . . ?
O3 S1 C1 106.46(7) . . ?
O1 S1 C1 106.57(8) . . ?
O6 S2 O4 112.15(8) . . ?
O6 S2 O5 112.34(8) . . ?
O4 S2 O5 112.81(9) . . ?
O6 S2 C13 106.46(8) . . ?
O4 S2 C13 105.93(8) . . ?
O5 S2 C13 106.57(7) . . ?
S1 O3 Na2 126.11(7) . . ?
S1 O1 Na2 138.94(8) . 7_565 ?
C18 C13 C14 120.90(15) . . ?
C18 C13 S2 119.74(13) . . ?
C14 C13 S2 119.30(12) . . ?
N5 N6 C16 113.93(14) . . ?
S2 O5 Na2 131.12(8) . 8_566 ?
C21 C22 C23 121.81(16) . . ?
C21 C22 N4 119.20(15) . . ?
C23 C22 N4 118.99(15) . . ?
C1 C2 C3 119.94(16) . . ?
C9 C8 C7 120.32(17) . . ?
C13 C18 C17 119.52(16) . . ?
C12 C7 C8 119.55(15) . . ?
C12 C7 N2 115.67(14) . . ?
C8 C7 N2 124.74(15) . . ?
C10 N1 Na2 121.22(11) . 8_465 ?
C15 C16 C17 120.42(16) . . ?
C15 C16 N6 123.94(15) . . ?
C17 C16 N6 115.64(15) . . ?
C12 C11 C10 120.40(16) . . ?
N6 N5 C19 114.10(15) . . ?
N3 N2 C7 114.96(14) . . ?
N2 N3 C4 113.13(14) . . ?
C2 C1 C6 120.47(15) . . ?
C2 C1 S1 120.06(13) . . ?
C6 C1 S1 119.42(12) . . ?
C14 C15 C16 120.26(16) . . ?
C5 C6 C1 119.59(16) . . ?
C23 C24 C19 119.71(17) . . ?
C20 C19 C24 120.30(16) . . ?
C20 C19 N5 115.70(15) . . ?
C24 C19 N5 124.00(15) . . ?
C11 C10 C9 119.18(15) . . ?
C11 C10 N1 121.35(17) . . ?
C9 C10 N1 119.43(16) . . ?
C6 C5 C4 120.34(17) . . ?
C11 C12 C7 120.17(16) . . ?
C15 C14 C13 119.09(16) . . ?
C16 C17 C18 119.76(16) . . ?
C22 C23 C24 119.32(17) . . ?
C5 C4 C3 119.96(15) . . ?
C5 C4 N3 123.13(15) . . ?
C3 C4 N3 116.90(14) . . ?
C2 C3 C4 119.68(16) . . ?
C19 C20 C21 119.84(17) . . ?
C8 C9 C10 120.28(16) . . ?
C22 C21 C20 119.01(17) . . ?
O1W Na2 O2W 166.27(8) 8_465 . ?
O1W Na2 O3 87.86(6) 8_465 . ?
O2W Na2 O3 79.67(7) . . ?
O1W Na2 O1 88.87(5) 8_465 7_565 ?
O2W Na2 O1 96.72(7) . 7_565 ?
O3 Na2 O1 89.70(5) . 7_565 ?
O1W Na2 O5 85.76(5) 8_465 8_465 ?
O2W Na2 O5 89.28(7) . 8_465 ?
O3 Na2 O5 93.57(5) . 8_465 ?
O1 Na2 O5 173.60(5) 7_565 8_465 ?
O1W Na2 N1 99.53(7) 8_465 8_566 ?
O2W Na2 N1 91.63(8) . 8_566 ?
O3 Na2 N1 166.47(6) . 8_566 ?
O1 Na2 N1 101.68(6) 7_565 8_566 ?
O5 Na2 N1 75.84(5) 8_465 8_566 ?

loop_
_geom_bond_atom_site_label_1
_geom_bond_atom_site_label_2
_geom_bond_distance
_geom_bond_site_symmetry_2
_geom_bond_publ_flag
S1 O2 1.4525(14) . ?
S1 O3 1.4552(13) . ?
S1 O1 1.4590(13) . ?
S1 C1 1.7722(18) . ?
S2 O6 1.4468(15) . ?
S2 O4 1.4508(13) . ?
S2 O5 1.4583(13) . ?
S2 C13 1.7687(17) . ?
O3 Na2 2.4186(15) . ?
O1 Na2 2.4334(14) 7_565 ?
C13 C18 1.381(2) . ?
C13 C14 1.391(2) . ?
N6 N5 1.238(2) . ?
N6 C16 1.433(2) . ?
O5 Na2 2.5552(15) 8_566 ?
C22 C21 1.372(3) . ?
C22 C23 1.376(2) . ?
C22 N4 1.466(2) . ?
C2 C1 1.383(2) . ?
C2 C3 1.388(2) . ?
C8 C9 1.378(2) . ?
C8 C7 1.392(2) . ?
C18 C17 1.387(2) . ?
C7 C12 1.388(2) . ?
C7 N2 1.415(2) . ?
N1 C10 1.405(2) . ?
N1 Na2 2.6460(19) 8_465 ?
C16 C15 1.383(2) . ?
C16 C17 1.383(2) . ?
C11 C12 1.388(2) . ?
C11 C10 1.386(2) . ?
N5 C19 1.427(2) . ?
N2 N3 1.254(2) . ?
N3 C4 1.432(2) . ?
C1 C6 1.383(2) . ?
C15 C14 1.381(2) . ?
C6 C5 1.381(3) . ?
C24 C23 1.378(3) . ?
C24 C19 1.391(2) . ?
C19 C20 1.381(2) . ?
C10 C9 1.402(3) . ?
C5 C4 1.388(2) . ?
C4 C3 1.387(2) . ?
C20 C21 1.389(3) . ?
Na2 O1W 2.3428(17) 8_465 ?
Na2 O2W 2.345(2) . ?
Na2 O1 2.4334(14) 7_565 ?
Na2 O5 2.5552(15) 8_465 ?
Na2 N1 2.6460(19) 8_566 ?
O1W Na2 2.3428(17) 8_566 ?
